data_7203782
loop_
_publ_author_name
'Zordan, Fiorenzo'
'Purver, Stephen L.'
'Adams, Harry'
'Brammer, Lee'

_publ_section_title
;
 Halometallate and halide ions: nucleophiles in competition for
 hydrogen bond and halogen bond formation in halopyridinium salts of
 mixed halide--halometallate anions
;
_journal_issue 57
_journal_name_full CrystEngComm
_journal_page_first 350
_journal_paper_doi 10.1039/b503858h
_journal_volume 7
_journal_year 2005
_chemical_formula_moiety '2(C5 H5 N I), Au Br3.35 Cl0.65, 2(Cl0.35 Br0.15)'
_chemical_formula_sum 'C10 H10 Au Br4 Cl I2 N2'
_chemical_formula_weight 948.64
_chemical_name_systematic
;
?
;
_space_group_IT_number 54
_symmetry_cell_setting orthorhombic
_symmetry_space_group_name_Hall '-P 2a 2ac'
_symmetry_space_group_name_H-M 'P c c a'
_atom_sites_solution_hydrogens geom
_atom_sites_solution_primary direct
_atom_sites_solution_secondary difmap
_audit_creation_method SHELXL-97
_cell_angle_alpha 90.00
_cell_angle_beta 90.00
_cell_angle_gamma 90.00
_cell_formula_units_Z 4
_cell_length_a 16.113(3)
_cell_length_b 4.2049(9)
_cell_length_c 28.340(6)
_cell_measurement_reflns_used 2533
_cell_measurement_temperature 150(2)
_cell_measurement_theta_max 26.765
_cell_measurement_theta_min 2.520
_cell_volume 1920.1(7)
_computing_structure_refinement 'SHELXL-97 (Sheldrick, 1997)'
_computing_structure_solution 'SHELXS-97 (Sheldrick, 1990)'
_diffrn_ambient_temperature 150(2)
_diffrn_measured_fraction_theta_full 0.985
_diffrn_measured_fraction_theta_max 0.985
_diffrn_measurement_device_type 'Bruker Smart 1000 CCD'
_diffrn_measurement_method \w-scans
_diffrn_radiation_monochromator graphite
_diffrn_radiation_source 'fine-focus sealed tube'
_diffrn_radiation_type MoK\a
_diffrn_radiation_wavelength 0.71073
_diffrn_reflns_av_R_equivalents 0.1003
_diffrn_reflns_av_sigmaI/netI 0.0741
_diffrn_reflns_limit_h_max 20
_diffrn_reflns_limit_h_min -20
_diffrn_reflns_limit_k_max 5
_diffrn_reflns_limit_k_min -5
_diffrn_reflns_limit_l_max 36
_diffrn_reflns_limit_l_min -35
_diffrn_reflns_number 14815
_diffrn_reflns_theta_full 27.88
_diffrn_reflns_theta_max 27.88
_diffrn_reflns_theta_min 1.44
_diffrn_standards_decay_% 0
_diffrn_standards_interval_count 0
_diffrn_standards_interval_time 0
_diffrn_standards_number 0
_exptl_absorpt_coefficient_mu 18.660
_exptl_absorpt_correction_T_max 0.6985
_exptl_absorpt_correction_T_min 0.1130
_exptl_absorpt_correction_type multi-scan
_exptl_absorpt_process_details sadabs
_exptl_crystal_colour red
_exptl_crystal_density_diffrn 3.282
_exptl_crystal_density_method 'not measured'
_exptl_crystal_description sheet
_exptl_crystal_F_000 1704
_exptl_crystal_size_max 0.20
_exptl_crystal_size_mid 0.06
_exptl_crystal_size_min 0.02
_refine_diff_density_max 1.769
_refine_diff_density_min -2.020
_refine_diff_density_rms 0.319
_refine_ls_extinction_method none
_refine_ls_goodness_of_fit_ref 1.034
_refine_ls_hydrogen_treatment constr
_refine_ls_matrix_type full
_refine_ls_number_parameters 95
_refine_ls_number_reflns 2277
_refine_ls_number_restraints 0
_refine_ls_restrained_S_all 1.034
_refine_ls_R_factor_all 0.0915
_refine_ls_R_factor_gt 0.0476
_refine_ls_shift/su_max 0.000
_refine_ls_shift/su_mean 0.000
_refine_ls_structure_factor_coef Fsqd
_refine_ls_weighting_details 'calc w=1/[\s^2^(Fo^2^)+(0.0664P)^2^+2.5152P] where P=(Fo^2^+2Fc^2^)/3'
_refine_ls_weighting_scheme calc
_refine_ls_wR_factor_gt 0.1134
_refine_ls_wR_factor_ref 0.1343
_reflns_number_gt 1480
_reflns_number_total 2277
_reflns_threshold_expression >2sigma(I)
_cod_data_source_file b503858h.txt
_cod_data_source_block ilb263t
_cod_original_cell_volume 1920.2(7)
_cod_original_sg_symbol_H-M Pcca
_cod_database_code 7203782

loop_
_symmetry_equiv_pos_as_xyz
'x, y, z'
'-x+1/2, -y, z'
'-x, y, -z+1/2'
'x+1/2, -y, -z+1/2'
'-x, -y, -z'
'x-1/2, y, -z'
'x, -y, z-1/2'
'-x-1/2, y, z-1/2'

loop_
_atom_site_label
_atom_site_type_symbol
_atom_site_fract_x
_atom_site_fract_y
_atom_site_fract_z
_atom_site_U_iso_or_equiv
_atom_site_adp_type
_atom_site_occupancy
_atom_site_symmetry_multiplicity
_atom_site_calc_flag
_atom_site_refinement_flags
_atom_site_disorder_assembly
_atom_site_disorder_group
Au1 Au 0.2500 -0.5000 0.23798(2) 0.0222(2) Uani 1 2 d S . .
Br1 Br 0.2500 -0.5000 0.15300(7) 0.0374(5) Uani 1 2 d S A .
Br2 Br 0.10749(8) -0.6742(4) 0.23892(5) 0.0450(4) Uani 1 1 d . A .
Br3 Br 0.2500 -0.5000 0.32146(10) 0.0285(10) Uani 0.352(12) 2 d SP A 1
Cl1 Cl 0.2500 -0.5000 0.32146(10) 0.0285(10) Uani 0.648(12) 2 d SP A 2
N1 N -0.1005(7) -0.857(3) 0.1033(4) 0.036(3) Uani 1 1 d . . .
H1 H -0.1515 -0.7934 0.0974 0.044 Uiso 1 1 calc R . .
C2 C -0.0410(7) -0.787(3) 0.0723(5) 0.028(3) Uani 1 1 d . . .
H2 H -0.0543 -0.6768 0.0440 0.033 Uiso 1 1 calc R . .
C3 C 0.0398(7) -0.874(3) 0.0814(4) 0.026(3) Uani 1 1 d . . .
I1 I 0.13184(4) -0.75202(18) 0.03271(3) 0.0265(2) Uani 1 1 d . . .
C4 C 0.0571(7) -1.039(3) 0.1223(5) 0.030(3) Uani 1 1 d . . .
H4 H 0.1124 -1.1024 0.1291 0.035 Uiso 1 1 calc R . .
C5 C -0.0064(8) -1.111(3) 0.1531(5) 0.033(3) Uani 1 1 d . . .
H5 H 0.0053 -1.2246 0.1814 0.039 Uiso 1 1 calc R . .
C6 C -0.0860(8) -1.021(3) 0.1433(5) 0.033(3) Uani 1 1 d . . .
H6 H -0.1302 -1.0735 0.1641 0.040 Uiso 1 1 calc R . .
Br Br -0.2500 -0.5000 0.05618(11) 0.0373(12) Uani 0.302(14) 2 d SP B 1
Cl Cl -0.2500 -0.5000 0.05618(11) 0.0373(12) Uani 0.698(14) 2 d SP B 2

loop_
_atom_site_aniso_label
_atom_site_aniso_U_11
_atom_site_aniso_U_22
_atom_site_aniso_U_33
_atom_site_aniso_U_23
_atom_site_aniso_U_13
_atom_site_aniso_U_12
Au1 0.0177(3) 0.0225(3) 0.0265(4) 0.000 0.000 0.0031(2)
Br1 0.0347(9) 0.0448(11) 0.0328(10) 0.000 0.000 0.0111(8)
Br2 0.0275(7) 0.0624(10) 0.0452(9) 0.0047(7) -0.0043(6) -0.0092(6)
Br3 0.0242(14) 0.0359(17) 0.0255(17) 0.000 0.000 0.0004(12)
Cl1 0.0242(14) 0.0359(17) 0.0255(17) 0.000 0.000 0.0004(12)
N1 0.025(5) 0.047(7) 0.037(7) -0.004(6) 0.001(5) 0.000(5)
C2 0.021(6) 0.034(7) 0.028(7) -0.009(6) 0.000(5) 0.002(5)
C3 0.027(6) 0.028(6) 0.025(7) -0.003(5) 0.005(5) 0.007(5)
I1 0.0208(4) 0.0286(4) 0.0302(4) -0.0021(3) 0.0027(3) 0.0032(3)
C4 0.025(6) 0.030(7) 0.033(7) -0.007(6) -0.010(6) 0.013(5)
C5 0.040(7) 0.027(6) 0.031(8) 0.001(6) -0.001(6) -0.003(6)
C6 0.029(6) 0.036(7) 0.035(7) -0.006(6) 0.006(6) -0.011(6)
Br 0.0207(16) 0.060(2) 0.032(2) 0.000 0.000 0.0060(14)
Cl 0.0207(16) 0.060(2) 0.032(2) 0.000 0.000 0.0060(14)

loop_
_atom_type_symbol
_atom_type_description
_atom_type_scat_dispersion_real
_atom_type_scat_dispersion_imag
_atom_type_scat_source
C C 0.0033 0.0016 'International Tables Vol C Tables 4.2.6.8 and 6.1.1.4'
H H 0.0000 0.0000 'International Tables Vol C Tables 4.2.6.8 and 6.1.1.4'
N N 0.0061 0.0033 'International Tables Vol C Tables 4.2.6.8 and 6.1.1.4'
Br Br -0.2901 2.4595 'International Tables Vol C Tables 4.2.6.8 and 6.1.1.4'
I I -0.4742 1.8119 'International Tables Vol C Tables 4.2.6.8 and 6.1.1.4'
Au Au -2.0133 8.8022 'International Tables Vol C Tables 4.2.6.8 and 6.1.1.4'
Cl Cl 0.1484 0.1585 'International Tables Vol C Tables 4.2.6.8 and 6.1.1.4'

loop_
_geom_angle_atom_site_label_1
_geom_angle_atom_site_label_2
_geom_angle_atom_site_label_3
_geom_angle
_geom_angle_site_symmetry_1
_geom_angle_site_symmetry_3
_geom_angle_publ_flag
Cl1 Au1 Br3 0.0 . . ?
Cl1 Au1 Br1 180.0 . . ?
Br3 Au1 Br1 180.0 . . ?
Cl1 Au1 Br2 89.37(4) . . ?
Br3 Au1 Br2 89.37(4) . . ?
Br1 Au1 Br2 90.63(4) . . ?
Cl1 Au1 Br2 89.37(4) . 2_545 ?
Br3 Au1 Br2 89.37(4) . 2_545 ?
Br1 Au1 Br2 90.63(4) . 2_545 ?
Br2 Au1 Br2 178.73(8) . 2_545 ?
C2 N1 C6 122.9(11) . . ?
C2 N1 H1 118.6 . . ?
C6 N1 H1 118.6 . . ?
N1 C2 C3 119.9(12) . . ?
N1 C2 H2 120.1 . . ?
C3 C2 H2 120.1 . . ?
C2 C3 C4 118.9(11) . . ?
C2 C3 I1 118.8(9) . . ?
C4 C3 I1 122.3(9) . . ?
C3 C4 C5 119.6(11) . . ?
C3 C4 H4 120.2 . . ?
C5 C4 H4 120.2 . . ?
C6 C5 C4 120.3(13) . . ?
C6 C5 H5 119.8 . . ?
C4 C5 H5 119.8 . . ?
N1 C6 C5 118.5(12) . . ?
N1 C6 H6 120.8 . . ?
C5 C6 H6 120.8 . . ?

loop_
_geom_bond_atom_site_label_1
_geom_bond_atom_site_label_2
_geom_bond_distance
_geom_bond_site_symmetry_2
_geom_bond_publ_flag
Au1 Cl1 2.366(3) . ?
Au1 Br3 2.366(3) . ?
Au1 Br1 2.408(2) . ?
Au1 Br2 2.4105(14) . ?
Au1 Br2 2.4105(14) 2_545 ?
N1 C2 1.333(15) . ?
N1 C6 1.347(16) . ?
N1 H1 0.8800 . ?
C2 C3 1.377(16) . ?
C2 H2 0.9500 . ?
C3 C4 1.378(17) . ?
C3 I1 2.090(12) . ?
C4 C5 1.381(17) . ?
C4 H4 0.9500 . ?
C5 C6 1.366(17) . ?
C5 H5 0.9500 . ?
C6 H6 0.9500 . ?
